data_4348257
loop_
_publ_author_name
'Deblitz, Raik'
'Hrib, Cristian G.'
'Blaurock, Steffen'
'Jones, Peter G.'
'Plenikowski, Georg'
'Edelmann, Frank T.'

_publ_section_title
;
 Explosive Werner-type cobalt(iii) complexes
;
_journal_issue 8
_journal_name_full 'Inorg. Chem. Front.'
_journal_page_first 621
_journal_paper_doi 10.1039/C4QI00094C
_journal_volume 1
_journal_year 2014
_chemical_formula_sum 'C2 H19 Co N16 O4'
_chemical_formula_weight 390.26
_space_group_IT_number 14
_space_group_name_Hall '-P 2ybc'
_space_group_name_H-M_alt 'P 1 21/c 1'
_symmetry_cell_setting monoclinic
_symmetry_space_group_name_H-M 'P 1 21/c 1'
_atom_sites_solution_hydrogens geom
_atom_sites_solution_primary direct
_atom_sites_solution_secondary difmap
_audit_creation_method SHELXL-97
_cell_angle_alpha 90.00
_cell_angle_beta 100.07(3)
_cell_angle_gamma 90.00
_cell_formula_units_Z 4
_cell_length_a 12.510(3)
_cell_length_b 7.4092(15)
_cell_length_c 17.702(4)
_cell_measurement_reflns_used 11289
_cell_measurement_temperature 133(2)
_cell_measurement_theta_max 29.53
_cell_measurement_theta_min 2.34
_cell_volume 1615.5(6)
_computing_cell_refinement 'STOE X-AREA'
_computing_data_collection 'STOE X-AREA'
_computing_data_reduction 'STOE X-RED'
_computing_molecular_graphics 'Bruker SHELXTL'
_computing_publication_material 'Bruker SHELXTL'
_computing_structure_refinement 'SHELXL-97 (Sheldrick, 1997)'
_computing_structure_solution 'SHELXS-97 (Sheldrick, 1990)'
_diffrn_ambient_temperature 133(2)
_diffrn_detector_area_resol_mean 6.67
_diffrn_measured_fraction_theta_full 0.991
_diffrn_measured_fraction_theta_max 0.991
_diffrn_measurement_device_type 'STOE IPDS 2T'
_diffrn_measurement_method 'rotation method'
_diffrn_radiation_monochromator graphite
_diffrn_radiation_source 'fine-focus sealed tube'
_diffrn_radiation_type MoK\a
_diffrn_radiation_wavelength 0.71073
_diffrn_reflns_av_R_equivalents 0.0601
_diffrn_reflns_av_sigmaI/netI 0.0545
_diffrn_reflns_limit_h_max 16
_diffrn_reflns_limit_h_min -14
_diffrn_reflns_limit_k_max 9
_diffrn_reflns_limit_k_min -9
_diffrn_reflns_limit_l_max 23
_diffrn_reflns_limit_l_min -23
_diffrn_reflns_number 10430
_diffrn_reflns_theta_full 28.00
_diffrn_reflns_theta_max 28.28
_diffrn_reflns_theta_min 2.34
_exptl_absorpt_coefficient_mu 1.111
_exptl_absorpt_correction_T_max 0.4912
_exptl_absorpt_correction_T_min 0.4819
_exptl_absorpt_correction_type sphere
_exptl_absorpt_process_details
;
Interpolation using  Int.Tab. Vol. C (1992) p. 523,Tab. 6.3.3.3
for values of muR in the range 0-2.5, and Int.Tab. Vol.II (1959)
p.302; Table 5.3.6 B for muR in the range 2.6-10.0.
The interpolation procedure of C.W.Dwiggins Jr (Acta Cryst.(1975)
A31,146-148) is used with some modification.
;
_exptl_crystal_colour red
_exptl_crystal_density_diffrn 1.605
_exptl_crystal_density_method 'not measured'
_exptl_crystal_description prism
_exptl_crystal_F_000 808
_exptl_crystal_size_max 0.45
_exptl_crystal_size_mid 0.31
_exptl_crystal_size_min 0.12
_refine_diff_density_max 0.565
_refine_diff_density_min -0.731
_refine_diff_density_rms 0.113
_refine_ls_extinction_method none
_refine_ls_goodness_of_fit_ref 1.096
_refine_ls_hydrogen_treatment mixed
_refine_ls_matrix_type full
_refine_ls_number_parameters 243
_refine_ls_number_reflns 3973
_refine_ls_number_restraints 35
_refine_ls_restrained_S_all 1.119
_refine_ls_R_factor_all 0.0817
_refine_ls_R_factor_gt 0.0577
_refine_ls_shift/su_max 0.001
_refine_ls_shift/su_mean 0.000
_refine_ls_structure_factor_coef Fsqd
_refine_ls_weighting_details 'calc w=1/[\s^2^(Fo^2^)+(0.0530P)^2^+2.8642P] where P=(Fo^2^+2Fc^2^)/3'
_refine_ls_weighting_scheme calc
_refine_ls_wR_factor_gt 0.1246
_refine_ls_wR_factor_ref 0.1341
_reflns_number_gt 3018
_reflns_number_total 3973
_reflns_threshold_expression >2sigma(I)
_cod_data_source_file c4qi00094c2.cif
_cod_data_source_block ip103
_cod_original_sg_symbol_H-M 'P 21/c'
_cod_database_code 4348257

loop_
_symmetry_equiv_pos_as_xyz
'x, y, z'
'-x, y+1/2, -z+1/2'
'-x, -y, -z'
'x, -y-1/2, z-1/2'

loop_
_atom_site_label
_atom_site_type_symbol
_atom_site_fract_x
_atom_site_fract_y
_atom_site_fract_z
_atom_site_U_iso_or_equiv
_atom_site_adp_type
_atom_site_occupancy
_atom_site_symmetry_multiplicity
_atom_site_calc_flag
_atom_site_refinement_flags
_atom_site_disorder_assembly
_atom_site_disorder_group
Co Co 0.31048(4) 0.01034(6) 0.70499(2) 0.01290(13) Uani 1 1 d . A .
N1 N 1.0232(3) 0.2860(4) 0.95346(16) 0.0166(6) Uani 1 1 d . . .
N2 N 1.0224(3) 0.2672(4) 1.02365(16) 0.0167(6) Uani 1 1 d . . .
N3 N 1.1233(3) 0.4107(4) 0.86589(16) 0.0178(6) Uani 1 1 d . . .
N4 N 1.2163(3) 0.5018(4) 0.86929(16) 0.0204(6) Uani 1 1 d . . .
N5 N 1.2601(3) 0.5260(4) 0.94185(18) 0.0217(6) Uani 1 1 d . . .
N6 N 1.1972(3) 0.4507(4) 0.98758(16) 0.0191(6) Uani 1 1 d . . .
N7 N 0.9176(3) 0.1397(4) 1.10897(17) 0.0195(6) Uani 1 1 d . . .
N8 N 0.8259(3) 0.0456(4) 1.10190(17) 0.0198(6) Uani 1 1 d . . .
N9 N 0.7855(3) 0.0212(4) 1.02831(17) 0.0199(6) Uani 1 1 d . . .
N10 N 0.8512(3) 0.0978(4) 0.98547(16) 0.0180(6) Uani 1 1 d . . .
N11 N 0.3192(3) 0.2135(5) 0.63573(19) 0.0329(9) Uani 1 1 d . . .
H11A H 0.2520 0.2373 0.6085 0.049 Uiso 1 1 calc R . .
H11B H 0.3651 0.1851 0.6029 0.049 Uiso 1 1 calc R . .
H11C H 0.3446 0.3125 0.6636 0.049 Uiso 1 1 calc R . .
N12 N 0.3405(3) -0.1565(5) 0.62497(17) 0.0238(7) Uani 1 1 d . . .
H12A H 0.2769 -0.1893 0.5948 0.036 Uiso 1 1 calc R . .
H12B H 0.3746 -0.2564 0.6473 0.036 Uiso 1 1 calc R . .
H12C H 0.3838 -0.1010 0.5957 0.036 Uiso 1 1 calc R . .
N13 N 0.2994(3) -0.1912(4) 0.77324(17) 0.0201(6) Uani 1 1 d . . .
H13A H 0.2293 -0.2291 0.7669 0.030 Uiso 1 1 calc R . .
H13B H 0.3217 -0.1557 0.8227 0.030 Uiso 1 1 calc R . .
H13C H 0.3422 -0.2833 0.7621 0.030 Uiso 1 1 calc R . .
N14 N 0.2842(3) 0.1791(5) 0.7842(2) 0.0270(7) Uani 1 1 d . . .
H14A H 0.2117 0.1998 0.7795 0.040 Uiso 1 1 calc R . .
H14B H 0.3191 0.2849 0.7789 0.040 Uiso 1 1 calc R . .
H14C H 0.3097 0.1313 0.8313 0.040 Uiso 1 1 calc R . .
N15 N 0.1534(2) -0.0061(4) 0.66589(19) 0.0241(6) Uani 1 1 d . . .
H15A H 0.1339 0.0806 0.6297 0.036 Uiso 1 1 calc R . .
H15B H 0.1164 0.0105 0.7052 0.036 Uiso 1 1 calc R . .
H15C H 0.1375 -0.1169 0.6447 0.036 Uiso 1 1 calc R . .
C1 C 1.1146(3) 0.3824(4) 0.93894(19) 0.0155(6) Uani 1 1 d . . .
C2 C 0.9310(3) 0.1697(4) 1.03683(19) 0.0161(7) Uani 1 1 d . . .
O3 O 1.0012(2) 0.1871(4) 0.75334(15) 0.0224(6) Uani 1 1 d D . .
HW1 H 1.035(5) 0.267(7) 0.781(3) 0.07(2) Uiso 1 1 d D . .
HW2 H 0.981(4) 0.243(7) 0.7126(19) 0.040(15) Uiso 1 1 d D . .
O4 O 0.8321(2) 0.0242(4) 0.82279(15) 0.0251(6) Uani 1 1 d D . .
HW3 H 0.856(5) 0.032(8) 0.8700(13) 0.053(18) Uiso 1 1 d D . .
HW4 H 0.886(3) 0.047(8) 0.802(3) 0.043(16) Uiso 1 1 d D . .
N16 N 0.4657(3) 0.0233(5) 0.74372(18) 0.0277(7) Uani 1 1 d D . .
O1 O 0.5037(4) 0.0220(7) 0.8094(3) 0.0412(13) Uani 0.698(7) 1 d PDU A 1
O2 O 0.5261(5) 0.0271(12) 0.6924(4) 0.078(2) Uani 0.698(7) 1 d PDU A 1
O1' O 0.5198(7) -0.1055(13) 0.7513(5) 0.026(2) Uani 0.302(7) 1 d PDU . 2
O2' O 0.4955(7) 0.1726(12) 0.7730(6) 0.027(3) Uani 0.302(7) 1 d PDU . 2

loop_
_atom_site_aniso_label
_atom_site_aniso_U_11
_atom_site_aniso_U_22
_atom_site_aniso_U_33
_atom_site_aniso_U_23
_atom_site_aniso_U_13
_atom_site_aniso_U_12
Co 0.0123(2) 0.0115(2) 0.0146(2) 0.00100(17) 0.00149(14) -0.00174(19)
N1 0.0192(14) 0.0146(13) 0.0153(13) 0.0007(10) 0.0011(11) 0.0046(11)
N2 0.0203(15) 0.0147(13) 0.0150(12) -0.0003(10) 0.0027(11) 0.0035(11)
N3 0.0227(15) 0.0131(13) 0.0173(14) -0.0016(10) 0.0028(12) -0.0006(12)
N4 0.0254(15) 0.0151(13) 0.0218(13) 0.0019(12) 0.0073(11) -0.0021(13)
N5 0.0215(15) 0.0157(15) 0.0274(15) 0.0005(12) 0.0028(12) -0.0041(12)
N6 0.0219(15) 0.0184(14) 0.0161(13) 0.0011(10) 0.0008(12) 0.0005(12)
N7 0.0204(16) 0.0185(14) 0.0194(14) 0.0000(11) 0.0029(12) 0.0034(12)
N8 0.0208(15) 0.0195(15) 0.0202(14) 0.0019(11) 0.0069(12) 0.0010(12)
N9 0.0226(14) 0.0151(14) 0.0227(14) 0.0009(11) 0.0062(12) -0.0008(12)
N10 0.0221(15) 0.0168(14) 0.0166(13) 0.0009(11) 0.0075(12) 0.0022(12)
N11 0.049(2) 0.0248(17) 0.0201(15) 0.0088(13) -0.0075(16) -0.0140(16)
N12 0.0273(17) 0.0268(17) 0.0170(14) -0.0008(12) 0.0033(13) -0.0010(14)
N13 0.0254(17) 0.0160(14) 0.0213(14) 0.0030(11) 0.0111(13) 0.0034(12)
N14 0.0328(19) 0.0183(15) 0.0320(18) -0.0034(13) 0.0114(15) 0.0012(14)
N15 0.0155(13) 0.0169(14) 0.0379(17) -0.0045(14) -0.0008(12) 0.0011(13)
C1 0.0183(16) 0.0114(14) 0.0168(15) 0.0014(11) 0.0033(13) 0.0033(12)
C2 0.0178(16) 0.0124(15) 0.0189(16) 0.0018(12) 0.0051(13) 0.0067(13)
O3 0.0248(14) 0.0246(14) 0.0159(12) 0.0002(10) -0.0014(10) -0.0014(12)
O4 0.0310(15) 0.0232(14) 0.0207(12) 0.0014(11) 0.0037(11) 0.0013(12)
N16 0.0337(18) 0.0243(18) 0.0256(15) -0.0047(13) 0.0066(14) -0.0048(15)
O1 0.031(2) 0.045(3) 0.041(3) -0.007(2) -0.0126(19) 0.001(2)
O2 0.036(3) 0.137(6) 0.066(4) -0.043(4) 0.027(3) -0.040(4)
O1' 0.007(4) 0.039(5) 0.031(5) 0.000(4) -0.001(3) -0.001(4)
O2' 0.017(4) 0.023(4) 0.041(5) -0.006(4) 0.003(4) -0.009(3)

loop_
_atom_type_symbol
_atom_type_description
_atom_type_scat_dispersion_real
_atom_type_scat_dispersion_imag
_atom_type_scat_source
C C 0.0033 0.0016 'International Tables Vol C Tables 4.2.6.8 and 6.1.1.4'
H H 0.0000 0.0000 'International Tables Vol C Tables 4.2.6.8 and 6.1.1.4'
N N 0.0061 0.0033 'International Tables Vol C Tables 4.2.6.8 and 6.1.1.4'
O O 0.0106 0.0060 'International Tables Vol C Tables 4.2.6.8 and 6.1.1.4'
Co Co 0.3494 0.9721 'International Tables Vol C Tables 4.2.6.8 and 6.1.1.4'

loop_
_geom_angle_atom_site_label_1
_geom_angle_atom_site_label_2
_geom_angle_atom_site_label_3
_geom_angle
_geom_angle_site_symmetry_3
N13 Co N16 89.65(15) .
N13 Co N14 90.36(14) .
N16 Co N14 89.91(15) .
N13 Co N11 179.14(16) .
N16 Co N11 91.21(16) .
N14 Co N11 89.57(16) .
N13 Co N12 90.47(14) .
N16 Co N12 88.87(15) .
N14 Co N12 178.52(16) .
N11 Co N12 89.63(16) .
N13 Co N15 89.78(15) .
N16 Co N15 179.28(14) .
N14 Co N15 90.53(15) .
N11 Co N15 89.36(16) .
N12 Co N15 90.70(14) .
N2 N1 C1 112.6(3) .
N1 N2 C2 111.7(3) .
C1 N3 N4 104.7(3) .
N5 N4 N3 108.8(3) .
N4 N5 N6 110.1(3) .
C1 N6 N5 103.8(3) .
N8 N7 C2 104.3(3) .
N9 N8 N7 109.8(3) .
N8 N9 N10 109.4(3) .
C2 N10 N9 104.1(3) .
N6 C1 N3 112.5(3) .
N6 C1 N1 129.9(3) .
N3 C1 N1 117.6(3) .
N7 C2 N10 112.4(3) .
N7 C2 N2 119.0(3) .
N10 C2 N2 128.6(3) .
O1' N16 O1 75.7(5) .
O1' N16 O2' 123.5(7) .
O1 N16 O2' 63.8(5) .
O1' N16 O2 72.3(6) .
O1 N16 O2 121.0(5) .
O2' N16 O2 96.0(6) .
O1' N16 Co 121.7(5) .
O1 N16 Co 123.6(4) .
O2' N16 Co 113.4(5) .
O2 N16 Co 115.3(4) .
N16 O1' O2' 136.5(7) 2_646
N16 O2' O1' 137.6(8) 2_656

loop_
_geom_bond_atom_site_label_1
_geom_bond_atom_site_label_2
_geom_bond_distance
_geom_bond_site_symmetry_2
Co N13 1.941(3) .
Co N16 1.946(4) .
Co N14 1.949(3) .
Co N11 1.956(3) .
Co N12 1.965(3) .
Co N15 1.969(3) .
N1 N2 1.252(4) .
N1 C1 1.410(5) .
N2 C2 1.407(5) .
N3 C1 1.333(4) .
N3 N4 1.338(4) .
N4 N5 1.317(4) .
N5 N6 1.344(4) .
N6 C1 1.325(5) .
N7 N8 1.330(4) .
N7 C2 1.335(4) .
N8 N9 1.325(4) .
N9 N10 1.338(4) .
N10 C2 1.338(5) .
N16 O1' 1.164(9) .
N16 O1 1.176(5) .
N16 O2' 1.251(8) .
N16 O2 1.279(6) .
O1' O2' 1.702(13) 2_646
O2' O1' 1.702(13) 2_656

loop_
_geom_hbond_atom_site_label_D
_geom_hbond_atom_site_label_H
_geom_hbond_atom_site_label_A
_geom_hbond_distance_DH
_geom_hbond_distance_HA
_geom_hbond_distance_DA
_geom_hbond_angle_DHA
_geom_hbond_site_symmetry_A
N11 H11A N6 0.91 2.55 3.047(4) 115.3 4_465
N11 H11C O1 0.91 2.43 3.213(6) 143.9 2_656
N12 H12A N10 0.91 2.51 3.353(5) 155.1 2_646
N12 H12A N6 0.91 2.66 3.151(4) 114.9 4_465
N12 H12B O1 0.91 2.28 3.167(6) 165.4 2_646
N13 H13A O4 0.91 2.45 3.011(4) 119.7 2_646
N13 H13B N8 0.91 2.59 3.118(4) 117.5 3_657
N13 H13C O2 0.91 2.21 3.004(7) 145.9 2_646
N14 H14A N3 0.91 2.57 3.179(5) 125.1 1_455
N14 H14A O3 0.91 2.59 3.487(5) 167.2 1_455
N14 H14C N8 0.91 2.59 3.115(5) 117.6 3_657
N15 H15A N2 0.91 2.41 3.273(4) 157.7 4_465
N15 H15B O3 0.91 2.22 3.017(4) 145.5 1_455
N15 H15C N1 0.91 2.52 3.176(4) 129.2 2_646
O3 HW1 N3 0.83(2) 2.01(3) 2.825(4) 166(7) .
O3 HW2 N7 0.83(2) 2.06(2) 2.887(4) 174(6) 4_565
O4 HW3 N10 0.84(2) 2.11(3) 2.899(4) 157(6) .
O4 HW4 O3 0.85(2) 2.07(3) 2.891(4) 162(6) .

loop_
_geom_torsion_atom_site_label_1
_geom_torsion_atom_site_label_2
_geom_torsion_atom_site_label_3
_geom_torsion_atom_site_label_4
_geom_torsion
_geom_torsion_site_symmetry_4
C1 N1 N2 C2 -179.6(3) .
C1 N3 N4 N5 -0.2(4) .
N3 N4 N5 N6 0.4(4) .
N4 N5 N6 C1 -0.4(4) .
C2 N7 N8 N9 -0.4(4) .
N7 N8 N9 N10 0.7(4) .
N8 N9 N10 C2 -0.6(4) .
N5 N6 C1 N3 0.3(4) .
N5 N6 C1 N1 179.5(3) .
N4 N3 C1 N6 -0.1(4) .
N4 N3 C1 N1 -179.4(3) .
N2 N1 C1 N6 1.1(5) .
N2 N1 C1 N3 -179.8(3) .
N8 N7 C2 N10 0.0(4) .
N8 N7 C2 N2 -179.8(3) .
N9 N10 C2 N7 0.4(4) .
N9 N10 C2 N2 -179.9(3) .
N1 N2 C2 N7 -179.3(3) .
N1 N2 C2 N10 1.0(5) .
N13 Co N16 O1' 45.6(6) .
N14 Co N16 O1' 135.9(6) .
N11 Co N16 O1' -134.5(6) .
N12 Co N16 O1' -44.9(6) .
N15 Co N16 O1' 9(11) .
N13 Co N16 O1 -48.0(4) .
N14 Co N16 O1 42.4(4) .
N11 Co N16 O1 131.9(4) .
N12 Co N16 O1 -138.5(4) .
N15 Co N16 O1 -85(11) .
N13 Co N16 O2' -121.1(6) .
N14 Co N16 O2' -30.7(6) .
N11 Co N16 O2' 58.9(6) .
N12 Co N16 O2' 148.5(6) .
N15 Co N16 O2' -158(11) .
N13 Co N16 O2 129.7(5) .
N14 Co N16 O2 -140.0(5) .
N11 Co N16 O2 -50.4(5) .
N12 Co N16 O2 39.2(5) .
N15 Co N16 O2 93(11) .
O1 N16 O1' O2' 130.1(12) 2_646
O2' N16 O1' O2' 174.3(7) 2_646
O2 N16 O1' O2' -100.3(12) 2_646
Co N16 O1' O2' 9.1(14) 2_646
O1' N16 O2' O1' 143.3(8) 2_656
O1 N16 O2' O1' -167.7(13) 2_656
O2 N16 O2' O1' 70.6(12) 2_656
Co N16 O2' O1' -50.4(13) 2_656
